data_7010459
loop_
_publ_author_name
'Iengo, Elisabetta'
'Zangrando, Ennio'
'Mestroni, Stefano'
'Fronzoni, Giovanna'
'Stener, Mauro'
'Alessio, Enzo'

_publ_section_title
;
 Complexed bridging ligands: oxorhenium(V) compounds with
 mono-coordinated pyrazine or pyrimidine as possible building blocks
 for the construction of polynuclear architectures&#x200A;&#x2020;
;
_journal_issue 8
_journal_name_full 'Journal of the Chemical Society, Dalton Transactions'
_journal_page_first 1338
_journal_paper_doi 10.1039/b009295i
_journal_year 2001
_chemical_formula_moiety '(C4 H4 N2)  (P (C6 H5)3)  (Cl 1-)2  (O C2 H5 1-)  O  Re'
_chemical_formula_structural '(C4 H4 N2)  (P (C6 H5)3)  (Cl)2  (O C2 H5)  O  Re'
_chemical_formula_sum 'C24 H24 Cl2 N2 O2 P Re'
_chemical_formula_weight 660.52
_chemical_name_systematic
; 
(1,4-pyrazine)-triphenylphosphine-dichloro-ethoxy-oxo-rhenium(V)
;
_space_group_IT_number 15
_symmetry_cell_setting monoclinic
_symmetry_space_group_name_Hall '-C 2yc'
_symmetry_space_group_name_H-M 'C 1 2/c 1'
_atom_sites_solution_hydrogens geom
_atom_sites_solution_primary direct
_atom_sites_solution_secondary difmap
_audit_creation_method SHELXL-97
_cell_angle_alpha 90.00
_cell_angle_beta 97.80(2)
_cell_angle_gamma 90.00
_cell_formula_units_Z 8
_cell_length_a 17.443(4)
_cell_length_b 8.891(1)
_cell_length_c 32.297(7)
_cell_measurement_reflns_used 25
_cell_measurement_temperature 293(2)
_cell_measurement_theta_max 17
_cell_measurement_theta_min 13
_cell_volume 4962.5(17)
_computing_cell_refinement 'CELDIM (Enraf-Nonius)'
_computing_data_collection 'CAD4 (Enraf-Nonius)'
_computing_data_reduction 'WinGX 1.63 (Farrugia, 1999)'
_computing_molecular_graphics 'Ortep3/Windows (Farrugia,1997)'
_computing_publication_material 'WinGX 1.63 (Farrugia, 1999)'
_computing_structure_refinement 'SHELXL-97 (Sheldrick, 1997)'
_computing_structure_solution 'SHELXS-86 (Sheldrick, 1990)'
_diffrn_ambient_temperature 293(2)
_diffrn_measurement_device_type 'Enraf Nonius CAD4'
_diffrn_measurement_method '\w/2\q scans'
_diffrn_radiation_monochromator graphite
_diffrn_radiation_source 'fine-focus sealed tube'
_diffrn_radiation_type MoK\a
_diffrn_radiation_wavelength 0.71073
_diffrn_reflns_av_R_equivalents 0.0550
_diffrn_reflns_av_sigmaI/netI 0.0228
_diffrn_reflns_limit_h_max 22
_diffrn_reflns_limit_h_min -22
_diffrn_reflns_limit_k_max 11
_diffrn_reflns_limit_k_min 0
_diffrn_reflns_limit_l_max 42
_diffrn_reflns_limit_l_min 0
_diffrn_reflns_number 6440
_diffrn_reflns_theta_max 27.97
_diffrn_reflns_theta_min 2.36
_diffrn_standards_decay_% 3
_diffrn_standards_interval_time 66
_diffrn_standards_number 3
_exptl_absorpt_coefficient_mu 5.201
_exptl_absorpt_correction_T_max 1.0000
_exptl_absorpt_correction_T_min 0.7272
_exptl_absorpt_correction_type psi-scan
_exptl_crystal_colour black
_exptl_crystal_density_diffrn 1.768
_exptl_crystal_density_method 'not measured'
_exptl_crystal_F_000 2576
_exptl_crystal_size_max 0.40
_exptl_crystal_size_mid 0.25
_exptl_crystal_size_min 0.10
_refine_diff_density_max 1.080
_refine_diff_density_min -1.100
_refine_diff_density_rms 0.155
_refine_ls_extinction_method none
_refine_ls_goodness_of_fit_ref 1.254
_refine_ls_hydrogen_treatment mixed
_refine_ls_matrix_type full
_refine_ls_number_parameters 290
_refine_ls_number_reflns 5953
_refine_ls_number_restraints 0
_refine_ls_restrained_S_all 1.254
_refine_ls_R_factor_all 0.0436
_refine_ls_R_factor_gt 0.0347
_refine_ls_shift/su_max 0.146
_refine_ls_shift/su_mean 0.002
_refine_ls_structure_factor_coef Fsqd
_refine_ls_weighting_details 'w=1/[\s^2^(Fo^2^)+(0.0597P)^2^+19.1080P] where P=(Fo^2^+2Fc^2^)/3'
_refine_ls_weighting_scheme calc
_refine_ls_wR_factor_gt 0.1115
_refine_ls_wR_factor_ref 0.1154
_reflns_number_gt 5130
_reflns_number_total 5953
_reflns_threshold_expression >2sigma(I)
_cod_data_source_file b009295i.txt
_cod_data_source_block 5
_cod_depositor_comments
;
The following automatic conversions were performed:
'_exptl_absorpt_correction_type' value 'psi scan' changed to 'psi-scan'
according to '/home/saulius/struct/CIF-dictionaries/cif_core.dic'
dictionary named 'cif_core.dic' version 2.4.1 from 2010-06-29.

Automatic conversion script
Id: cif_fix_enum 1527 2010-12-29 10:47:43Z saulius 

The following automatic conversions were performed:

'_refine_ls_weighting_scheme' value 'calc
w=1/[\s^2^(Fo^2^)+(0.0597P)^2^+19.1080P] where P=(Fo^2^+2Fc^2^)/3'
was changed to 'calc'. New tag '_refine_ls_weighting_details' was
created. The value of the new tag was set to
'w=1/[\s^2^(Fo^2^)+(0.0597P)^2^+19.1080P] where P=(Fo^2^+2Fc^2^)/3'.

Automatic conversion script
Id: cif_fix_values 3143 2015-03-26 13:38:13Z robertas 
;
_cod_original_sg_symbol_H-M 'C 2/c'
_cod_database_code 7010459
_diffrn_standards_decay_corr_max 1.059
_diffrn_standards_decay_corr_min 0.911

loop_
_symmetry_equiv_pos_as_xyz
'x, y, z'
'-x, y, -z+1/2'
'x+1/2, y+1/2, z'
'-x+1/2, y+1/2, -z+1/2'
'-x, -y, -z'
'x, -y, z-1/2'
'-x+1/2, -y+1/2, -z'
'x+1/2, -y+1/2, z-1/2'

loop_
_atom_site_label
_atom_site_type_symbol
_atom_site_fract_x
_atom_site_fract_y
_atom_site_fract_z
_atom_site_U_iso_or_equiv
_atom_site_adp_type
_atom_site_occupancy
_atom_site_calc_flag
_atom_site_refinement_flags
_atom_site_disorder_assembly
_atom_site_disorder_group
Re Re 0.043609(12) 0.06631(2) 0.109223(6) 0.03014(9) Uani 1 d . . .
P P 0.09563(8) -0.13421(16) 0.15602(4) 0.0299(3) Uani 1 d . . .
Cl1 Cl -0.04263(10) -0.10440(18) 0.06888(5) 0.0470(3) Uani 1 d . . .
Cl2 Cl 0.13918(10) 0.24139(19) 0.14131(5) 0.0494(4) Uani 1 d . . .
O2 O 0.1127(3) 0.0348(5) 0.07069(14) 0.0450(10) Uani 1 d . . .
O1 O -0.0192(2) 0.1195(5) 0.14228(12) 0.0386(9) Uani 1 d . . .
N1 N -0.0052(3) 0.2476(5) 0.06634(15) 0.0369(10) Uani 1 d . . .
N2 N -0.0857(4) 0.4623(7) 0.0146(2) 0.0623(17) Uani 1 d . . .
C1 C 0.0278(3) -0.2778(6) 0.16819(16) 0.0335(11) Uani 1 d . . .
C2 C 0.0546(4) -0.4154(7) 0.1847(2) 0.0431(13) Uani 1 d . . .
H2 H 0.1074 -0.4357 0.1881 0.052 Uiso 1 calc R . .
C3 C 0.0040(5) -0.5223(8) 0.1961(2) 0.0530(17) Uani 1 d . . .
H3 H 0.0221 -0.6158 0.2059 0.064 Uiso 1 calc R . .
C4 C -0.0746(5) -0.4886(9) 0.1928(2) 0.060(2) Uani 1 d . . .
H4 H -0.1089 -0.5580 0.2015 0.072 Uiso 1 calc R . .
C5 C -0.1011(4) -0.3536(10) 0.1767(3) 0.0595(19) Uani 1 d . . .
H5 H -0.1539 -0.3333 0.1737 0.071 Uiso 1 calc R . .
C6 C -0.0516(4) -0.2470(8) 0.1647(2) 0.0456(14) Uani 1 d . . .
H6 H -0.0706 -0.1547 0.1543 0.055 Uiso 1 calc R . .
C7 C 0.1712(3) -0.2289(6) 0.13266(16) 0.0320(11) Uani 1 d . . .
C8 C 0.2438(4) -0.1625(9) 0.1356(2) 0.0509(16) Uani 1 d . . .
H8 H 0.2534 -0.0723 0.1499 0.061 Uiso 1 calc R . .
C9 C 0.3013(4) -0.2302(10) 0.1172(3) 0.0600(19) Uani 1 d . . .
H9 H 0.3501 -0.1863 0.1198 0.072 Uiso 1 calc R . .
C10 C 0.2883(4) -0.3602(10) 0.0954(2) 0.0582(18) Uani 1 d . . .
H10 H 0.3279 -0.4063 0.0835 0.070 Uiso 1 calc R . .
C11 C 0.2151(5) -0.4231(8) 0.0911(2) 0.0563(18) Uani 1 d . . .
H11 H 0.2053 -0.5103 0.0754 0.068 Uiso 1 calc R . .
C12 C 0.1567(4) -0.3590(7) 0.10975(18) 0.0418(13) Uani 1 d . . .
H12 H 0.1078 -0.4029 0.1069 0.050 Uiso 1 calc R . .
C13 C 0.1388(4) -0.0773(6) 0.20830(17) 0.0360(12) Uani 1 d . . .
C14 C 0.1015(4) 0.0326(8) 0.2291(2) 0.0479(15) Uani 1 d . . .
H14 H 0.0585 0.0828 0.2154 0.057 Uiso 1 calc R . .
C15 C 0.1291(5) 0.0662(9) 0.2702(2) 0.060(2) Uani 1 d . . .
H15 H 0.1041 0.1383 0.2844 0.072 Uiso 1 calc R . .
C16 C 0.1937(5) -0.0065(10) 0.2904(2) 0.061(2) Uani 1 d . . .
H16 H 0.2121 0.0176 0.3180 0.073 Uiso 1 calc R . .
C17 C 0.2303(5) -0.1130(10) 0.2702(2) 0.061(2) Uani 1 d . . .
H17 H 0.2741 -0.1606 0.2838 0.074 Uiso 1 calc R . .
C18 C 0.2026(4) -0.1507(9) 0.2293(2) 0.0531(17) Uani 1 d . . .
H18 H 0.2270 -0.2257 0.2158 0.064 Uiso 1 calc R . .
C19 C -0.0261(4) 0.2241(8) 0.02590(19) 0.0482(15) Uani 1 d . . .
H19 H -0.0136 0.1332 0.0142 0.058 Uiso 1 calc R . .
C20 C -0.0660(5) 0.3317(9) 0.0006(2) 0.0585(18) Uani 1 d . . .
H20 H -0.0795 0.3103 -0.0276 0.070 Uiso 1 calc R . .
C21 C -0.0637(4) 0.4865(8) 0.0552(2) 0.0519(16) Uani 1 d . . .
H21 H -0.0759 0.5781 0.0666 0.062 Uiso 1 calc R . .
C22 C -0.0236(4) 0.3821(7) 0.0810(2) 0.0417(13) Uani 1 d . . .
H22 H -0.0090 0.4050 0.1091 0.050 Uiso 1 calc R . .
C23 C 0.1747(7) 0.0943(15) 0.0520(4) 0.099(4) Uani 1 d . . .
H23A H 0.1574 0.1881 0.0385 0.119 Uiso 1 calc R . .
H23B H 0.2161 0.1187 0.0742 0.119 Uiso 1 calc R . .
C24 C 0.2053(8) 0.008(3) 0.0235(5) 0.150(6) Uani 1 d . . .
H24A H 0.2268 -0.0819 0.0367 0.225 Uiso 1 calc R . .
H24B H 0.2452 0.0636 0.0124 0.225 Uiso 1 calc R . .
H24C H 0.1654 -0.0179 0.0011 0.225 Uiso 1 calc R . .

loop_
_atom_site_aniso_label
_atom_site_aniso_U_11
_atom_site_aniso_U_22
_atom_site_aniso_U_33
_atom_site_aniso_U_23
_atom_site_aniso_U_13
_atom_site_aniso_U_12
Re 0.03285(13) 0.02863(12) 0.02781(12) -0.00112(8) 0.00002(8) 0.00213(8)
P 0.0305(6) 0.0295(6) 0.0286(6) -0.0013(5) -0.0001(5) 0.0013(5)
Cl1 0.0549(9) 0.0404(7) 0.0422(8) -0.0085(6) -0.0062(6) -0.0048(6)
Cl2 0.0523(8) 0.0441(8) 0.0481(8) -0.0010(7) -0.0066(7) -0.0136(7)
O2 0.050(3) 0.048(2) 0.038(2) -0.0013(19) 0.0078(19) 0.006(2)
O1 0.043(2) 0.040(2) 0.0324(19) -0.0020(17) 0.0020(16) 0.0074(18)
N1 0.041(2) 0.034(2) 0.035(2) 0.0035(19) 0.0020(19) 0.004(2)
N2 0.072(4) 0.050(3) 0.061(4) 0.020(3) -0.003(3) 0.008(3)
C1 0.036(3) 0.038(3) 0.026(2) -0.002(2) 0.003(2) -0.002(2)
C2 0.048(3) 0.041(3) 0.040(3) 0.006(2) 0.003(3) -0.001(3)
C3 0.076(5) 0.041(3) 0.042(3) 0.003(3) 0.006(3) -0.009(3)
C4 0.080(5) 0.054(4) 0.050(4) -0.005(3) 0.016(4) -0.028(4)
C5 0.040(3) 0.067(5) 0.074(5) -0.007(4) 0.016(3) -0.006(3)
C6 0.043(3) 0.047(3) 0.047(3) 0.007(3) 0.008(3) 0.005(3)
C7 0.034(3) 0.035(3) 0.027(2) 0.004(2) 0.0041(19) 0.009(2)
C8 0.045(3) 0.055(4) 0.052(4) -0.009(3) 0.006(3) -0.004(3)
C9 0.039(3) 0.072(5) 0.071(5) 0.003(4) 0.015(3) 0.000(3)
C10 0.057(4) 0.066(5) 0.056(4) 0.003(4) 0.022(3) 0.018(4)
C11 0.075(5) 0.045(4) 0.051(4) -0.007(3) 0.016(4) 0.014(3)
C12 0.045(3) 0.045(3) 0.034(3) -0.005(3) 0.003(2) 0.001(3)
C13 0.041(3) 0.038(3) 0.028(2) 0.001(2) 0.000(2) -0.004(2)
C14 0.058(4) 0.042(3) 0.043(3) -0.008(3) 0.005(3) 0.001(3)
C15 0.082(6) 0.058(4) 0.041(4) -0.015(3) 0.014(4) -0.007(4)
C16 0.082(5) 0.063(5) 0.033(3) -0.003(3) -0.004(3) -0.026(4)
C17 0.065(5) 0.069(5) 0.043(4) 0.007(4) -0.020(3) -0.007(4)
C18 0.058(4) 0.059(4) 0.038(3) 0.006(3) -0.009(3) 0.005(3)
C19 0.065(4) 0.043(3) 0.034(3) 0.003(3) 0.000(3) 0.004(3)
C20 0.070(5) 0.055(4) 0.046(4) 0.011(3) -0.007(3) 0.003(4)
C21 0.067(4) 0.030(3) 0.057(4) 0.005(3) 0.006(3) 0.004(3)
C22 0.045(3) 0.033(3) 0.045(3) -0.004(3) 0.002(3) 0.000(3)
C23 0.092(8) 0.117(9) 0.097(8) -0.002(7) 0.046(7) -0.007(7)
C24 0.081(8) 0.27(2) 0.102(10) -0.015(13) 0.036(8) -0.013(12)

loop_
_atom_type_symbol
_atom_type_description
_atom_type_scat_dispersion_real
_atom_type_scat_dispersion_imag
_atom_type_scat_source
C C 0.0033 0.0016 'International Tables Vol C Tables 4.2.6.8 and 6.1.1.4'
H H 0.0000 0.0000 'International Tables Vol C Tables 4.2.6.8 and 6.1.1.4'
N N 0.0061 0.0033 'International Tables Vol C Tables 4.2.6.8 and 6.1.1.4'
O O 0.0106 0.0060 'International Tables Vol C Tables 4.2.6.8 and 6.1.1.4'
Cl Cl 0.1484 0.1585 'International Tables Vol C Tables 4.2.6.8 and 6.1.1.4'
Re Re -1.0185 7.2310 'International Tables Vol C Tables 4.2.6.8 and 6.1.1.4'
P P 0.1023 0.0942 'International Tables Vol C Tables 4.2.6.8 and 6.1.1.4'

loop_
_geom_angle_atom_site_label_1
_geom_angle_atom_site_label_2
_geom_angle_atom_site_label_3
_geom_angle
_geom_angle_site_symmetry_1
_geom_angle_site_symmetry_3
_geom_angle_publ_flag
O1 Re O2 172.3(2) . . ?
O1 Re N1 87.95(19) . . ?
O2 Re N1 85.45(19) . . ?
O1 Re Cl1 96.17(15) . . ?
O2 Re Cl1 87.52(16) . . ?
N1 Re Cl1 87.78(14) . . ?
O1 Re Cl2 90.99(15) . . ?
O2 Re Cl2 84.97(16) . . ?
N1 Re Cl2 89.07(14) . . ?
Cl1 Re Cl2 172.06(6) . . ?
O1 Re P 91.82(14) . . ?
O2 Re P 94.83(15) . . ?
N1 Re P 179.28(13) . . ?
Cl1 Re P 91.57(5) . . ?
Cl2 Re P 91.62(5) . . ?
C7 P C1 107.2(3) . . ?
C7 P C13 106.4(3) . . ?
C1 P C13 101.1(3) . . ?
C7 P Re 108.24(17) . . ?
C1 P Re 116.72(18) . . ?
C13 P Re 116.37(19) . . ?
C23 O2 Re 146.1(6) . . ?
C19 N1 C22 116.3(5) . . ?
C19 N1 Re 122.2(4) . . ?
C22 N1 Re 121.1(4) . . ?
C20 N2 C21 115.4(6) . . ?
C2 C1 C6 118.7(6) . . ?
C2 C1 P 120.3(4) . . ?
C6 C1 P 120.7(5) . . ?
C3 C2 C1 120.9(7) . . ?
C2 C3 C4 119.3(7) . . ?
C5 C4 C3 119.8(7) . . ?
C4 C5 C6 121.4(7) . . ?
C5 C6 C1 119.7(6) . . ?
C12 C7 C8 119.6(5) . . ?
C12 C7 P 121.4(4) . . ?
C8 C7 P 118.8(5) . . ?
C9 C8 C7 119.8(7) . . ?
C10 C9 C8 121.2(7) . . ?
C9 C10 C11 118.9(7) . . ?
C12 C11 C10 121.2(7) . . ?
C11 C12 C7 119.3(6) . . ?
C18 C13 C14 119.4(6) . . ?
C18 C13 P 121.6(5) . . ?
C14 C13 P 118.6(5) . . ?
C15 C14 C13 119.3(7) . . ?
C14 C15 C16 120.5(7) . . ?
C17 C16 C15 120.4(6) . . ?
C16 C17 C18 120.1(7) . . ?
C17 C18 C13 120.3(7) . . ?
N1 C19 C20 121.5(6) . . ?
N2 C20 C19 123.0(7) . . ?
N2 C21 C22 122.9(7) . . ?
N1 C22 C21 120.9(6) . . ?
C24 C23 O2 118.2(13) . . ?

loop_
_geom_bond_atom_site_label_1
_geom_bond_atom_site_label_2
_geom_bond_distance
_geom_bond_site_symmetry_2
_geom_bond_publ_flag
Re O1 1.697(4) . ?
Re O2 1.867(5) . ?
Re N1 2.219(5) . ?
Re Cl1 2.3942(15) . ?
Re Cl2 2.4099(15) . ?
Re P 2.4318(14) . ?
P C7 1.813(5) . ?
P C1 1.820(6) . ?
P C13 1.824(6) . ?
O2 C23 1.411(12) . ?
N1 C19 1.324(8) . ?
N1 C22 1.341(8) . ?
N2 C20 1.309(10) . ?
N2 C21 1.332(10) . ?
C1 C2 1.390(8) . ?
C1 C6 1.400(8) . ?
C2 C3 1.381(9) . ?
C3 C4 1.393(12) . ?
C4 C5 1.364(12) . ?
C5 C6 1.373(10) . ?
C7 C12 1.377(8) . ?
C7 C8 1.389(9) . ?
C8 C9 1.372(10) . ?
C9 C10 1.357(12) . ?
C10 C11 1.383(12) . ?
C11 C12 1.376(10) . ?
C13 C18 1.386(9) . ?
C13 C14 1.396(9) . ?
C14 C15 1.383(10) . ?
C15 C16 1.383(12) . ?
C16 C17 1.358(13) . ?
C17 C18 1.385(9) . ?
C19 C20 1.383(9) . ?
C21 C22 1.374(9) . ?
C23 C24 1.363(18) . ?

loop_
_geom_torsion_atom_site_label_1
_geom_torsion_atom_site_label_2
_geom_torsion_atom_site_label_3
_geom_torsion_atom_site_label_4
_geom_torsion
_geom_torsion_site_symmetry_1
_geom_torsion_site_symmetry_2
_geom_torsion_site_symmetry_3
_geom_torsion_site_symmetry_4
_geom_torsion_publ_flag
O1 Re P C7 -179.3(2) . . . . ?
O2 Re P C7 -3.1(2) . . . . ?
N1 Re P C7 109(11) . . . . ?
Cl1 Re P C7 84.5(2) . . . . ?
Cl2 Re P C7 -88.2(2) . . . . ?
O1 Re P C1 59.8(2) . . . . ?
O2 Re P C1 -124.1(2) . . . . ?
N1 Re P C1 -11(11) . . . . ?
Cl1 Re P C1 -36.4(2) . . . . ?
Cl2 Re P C1 150.9(2) . . . . ?
O1 Re P C13 -59.6(3) . . . . ?
O2 Re P C13 116.5(3) . . . . ?
N1 Re P C13 -131(11) . . . . ?
Cl1 Re P C13 -155.8(2) . . . . ?
Cl2 Re P C13 31.4(2) . . . . ?
O1 Re O2 C23 36(2) . . . . ?
N1 Re O2 C23 66.5(12) . . . . ?
Cl1 Re O2 C23 154.5(12) . . . . ?
Cl2 Re O2 C23 -23.0(12) . . . . ?
P Re O2 C23 -114.2(12) . . . . ?
O1 Re N1 C19 -132.2(5) . . . . ?
O2 Re N1 C19 51.7(5) . . . . ?
Cl1 Re N1 C19 -36.0(5) . . . . ?
Cl2 Re N1 C19 136.7(5) . . . . ?
P Re N1 C19 -61(11) . . . . ?
O1 Re N1 C22 39.7(5) . . . . ?
O2 Re N1 C22 -136.3(5) . . . . ?
Cl1 Re N1 C22 136.0(5) . . . . ?
Cl2 Re N1 C22 -51.3(5) . . . . ?
P Re N1 C22 111(11) . . . . ?
C7 P C1 C2 40.8(5) . . . . ?
C13 P C1 C2 -70.4(5) . . . . ?
Re P C1 C2 162.3(4) . . . . ?
C7 P C1 C6 -145.0(5) . . . . ?
C13 P C1 C6 103.8(5) . . . . ?
Re P C1 C6 -23.5(5) . . . . ?
C6 C1 C2 C3 2.3(9) . . . . ?
P C1 C2 C3 176.6(5) . . . . ?
C1 C2 C3 C4 -3.0(10) . . . . ?
C2 C3 C4 C5 2.9(11) . . . . ?
C3 C4 C5 C6 -2.1(12) . . . . ?
C4 C5 C6 C1 1.4(11) . . . . ?
C2 C1 C6 C5 -1.5(10) . . . . ?
P C1 C6 C5 -175.7(5) . . . . ?
C1 P C7 C12 30.2(5) . . . . ?
C13 P C7 C12 137.7(5) . . . . ?
Re P C7 C12 -96.5(5) . . . . ?
C1 P C7 C8 -154.5(5) . . . . ?
C13 P C7 C8 -46.9(5) . . . . ?
Re P C7 C8 78.9(5) . . . . ?
C12 C7 C8 C9 -2.9(10) . . . . ?
P C7 C8 C9 -178.3(6) . . . . ?
C7 C8 C9 C10 1.3(12) . . . . ?
C8 C9 C10 C11 1.2(12) . . . . ?
C9 C10 C11 C12 -2.2(12) . . . . ?
C10 C11 C12 C7 0.7(11) . . . . ?
C8 C7 C12 C11 1.9(9) . . . . ?
P C7 C12 C11 177.2(5) . . . . ?
C7 P C13 C18 -24.1(6) . . . . ?
C1 P C13 C18 87.7(6) . . . . ?
Re P C13 C18 -144.8(5) . . . . ?
C7 P C13 C14 162.5(5) . . . . ?
C1 P C13 C14 -85.7(5) . . . . ?
Re P C13 C14 41.8(6) . . . . ?
C18 C13 C14 C15 0.1(10) . . . . ?
P C13 C14 C15 173.6(6) . . . . ?
C13 C14 C15 C16 1.0(11) . . . . ?
C14 C15 C16 C17 -0.6(13) . . . . ?
C15 C16 C17 C18 -0.8(13) . . . . ?
C16 C17 C18 C13 1.9(13) . . . . ?
C14 C13 C18 C17 -1.5(11) . . . . ?
P C13 C18 C17 -174.8(6) . . . . ?
C22 N1 C19 C20 -1.3(10) . . . . ?
Re N1 C19 C20 171.0(6) . . . . ?
C21 N2 C20 C19 1.0(12) . . . . ?
N1 C19 C20 N2 0.0(13) . . . . ?
C20 N2 C21 C22 -0.6(12) . . . . ?
C19 N1 C22 C21 1.6(9) . . . . ?
Re N1 C22 C21 -170.8(5) . . . . ?
N2 C21 C22 N1 -0.7(11) . . . . ?
Re O2 C23 C24 178.4(10) . . . . ?
